data_4065546
loop_
_publ_author_name
'Danopoulos, Andreas A.'
'Braunstein, Pierre'
'Stylianides, Neoklis'
'Wesolek, Marcel'

_publ_section_title
;
 Aminolysis of Bis[bis(trimethylsilyl)amido]iron and -cobalt as a
 Versatile Route to N-Heterocyclic Carbene Complexes
;
_journal_issue 24
_journal_name_full Organometallics
_journal_page_first 6514
_journal_paper_doi 10.1021/om200951m
_journal_volume 30
_journal_year 2011
_chemical_formula_moiety 'C23 H59 Cl Fe N4 Si4'
_chemical_formula_sum 'C23 H59 Cl Fe N4 Si4'
_chemical_formula_weight 595.40
_chemical_name_systematic
;
 ?
;
_space_group_IT_number 14
_symmetry_cell_setting monoclinic
_symmetry_space_group_name_Hall '-P 2yn'
_symmetry_space_group_name_H-M 'P 1 21/n 1'
_atom_sites_solution_hydrogens geom
_atom_sites_solution_primary heavy
_atom_sites_solution_secondary difmap
_audit_creation_method SHELXL-97
_cell_angle_alpha 90.00
_cell_angle_beta 102.3720(10)
_cell_angle_gamma 90.00
_cell_formula_units_Z 4
_cell_length_a 17.4562(4)
_cell_length_b 11.3696(3)
_cell_length_c 18.4000(5)
_cell_measurement_reflns_used 51558
_cell_measurement_temperature 120(2)
_cell_measurement_theta_max 27.48
_cell_measurement_theta_min 2.91
_cell_volume 3567.04(16)
_computing_cell_refinement 'DENZO (Otwinowski & Minor, 1997) & COLLECT (Hooft, R.W.W., 1998)'
_computing_data_collection 'COLLECT (Hooft, R.W.W., 1998)'
_computing_data_reduction 'DENZO (Otwinowski & Minor, 1997) & COLLECT (Hooft, R.W.W., 1998)'
_computing_molecular_graphics 'ORTEP-3 (Farrugia, 1997)'
_computing_publication_material 'enCIFer (Allen et al., 2004)'
_computing_structure_refinement 'SHELXL-97 (Sheldrick, 2008)'
_computing_structure_solution 'DIRDIF 2008 (Farrugia, 2008)'
_diffrn_ambient_temperature 120(2)
_diffrn_detector_area_resol_mean 9.091
_diffrn_measured_fraction_theta_full 0.988
_diffrn_measured_fraction_theta_max 0.988
_diffrn_measurement_device_type 'Bruker-Nonius APEX II CCD camera on \k-goniostat'
_diffrn_measurement_method '\f & \w scans'
_diffrn_radiation_monochromator '10cm confocal mirrors'
_diffrn_radiation_source 'Bruker-Nonius FR591 rotating anode'
_diffrn_radiation_type MoK\a
_diffrn_radiation_wavelength 0.71073
_diffrn_reflns_av_R_equivalents 0.0579
_diffrn_reflns_av_sigmaI/netI 0.0579
_diffrn_reflns_limit_h_max 22
_diffrn_reflns_limit_h_min -22
_diffrn_reflns_limit_k_max 14
_diffrn_reflns_limit_k_min -14
_diffrn_reflns_limit_l_max 23
_diffrn_reflns_limit_l_min -23
_diffrn_reflns_number 33355
_diffrn_reflns_theta_full 27.53
_diffrn_reflns_theta_max 27.53
_diffrn_reflns_theta_min 4.74
_exptl_absorpt_coefficient_mu 0.649
_exptl_absorpt_correction_T_max 0.9560
_exptl_absorpt_correction_T_min 0.7803
_exptl_absorpt_correction_type multi-scan
_exptl_absorpt_process_details 'SADABS 2007/2 (Sheldrick, G.M., 2007)'
_exptl_crystal_colour colourless
_exptl_crystal_density_diffrn 1.109
_exptl_crystal_density_method 'not measured'
_exptl_crystal_description block
_exptl_crystal_F_000 1296
_exptl_crystal_size_max 0.24
_exptl_crystal_size_mid 0.12
_exptl_crystal_size_min 0.07
_refine_diff_density_max 0.479
_refine_diff_density_min -0.338
_refine_diff_density_rms 0.080
_refine_ls_extinction_method none
_refine_ls_goodness_of_fit_ref 1.129
_refine_ls_hydrogen_treatment constr
_refine_ls_matrix_type full
_refine_ls_number_parameters 316
_refine_ls_number_reflns 8112
_refine_ls_number_restraints 0
_refine_ls_restrained_S_all 1.129
_refine_ls_R_factor_all 0.0940
_refine_ls_R_factor_gt 0.0581
_refine_ls_shift/su_max 0.000
_refine_ls_shift/su_mean 0.000
_refine_ls_structure_factor_coef Fsqd
_refine_ls_weighting_details 'calc w=1/[\s^2^(Fo^2^)+(0.0000P)^2^+6.9132P] where P=(Fo^2^+2Fc^2^)/3'
_refine_ls_weighting_scheme calc
_refine_ls_wR_factor_gt 0.1011
_refine_ls_wR_factor_ref 0.1160
_reflns_number_gt 6020
_reflns_number_total 8112
_reflns_threshold_expression >2\s(I)
_cod_data_source_file om200951m_si_002.cif
_cod_data_source_block Complex4
_cod_original_sg_symbol_H-M ' P21/n'
_cod_database_code 4065546

loop_
_symmetry_equiv_pos_as_xyz
'x, y, z'
'-x+1/2, y+1/2, -z+1/2'
'-x, -y, -z'
'x-1/2, -y-1/2, z-1/2'

loop_
_atom_site_label
_atom_site_type_symbol
_atom_site_fract_x
_atom_site_fract_y
_atom_site_fract_z
_atom_site_U_iso_or_equiv
_atom_site_adp_type
_atom_site_occupancy
_atom_site_symmetry_multiplicity
_atom_site_calc_flag
_atom_site_refinement_flags
C1 C 0.04613(17) 0.2142(3) 0.41050(17) 0.0244(6) Uani 1 1 d .
H1 H 0.0142 0.2752 0.4233 0.029 Uiso 1 1 calc R
C2 C 0.1381(2) 0.0695(3) 0.42333(19) 0.0349(8) Uani 1 1 d .
H2A H 0.1292 -0.0082 0.4444 0.042 Uiso 1 1 calc R
H2B H 0.1951 0.0820 0.4287 0.042 Uiso 1 1 calc R
C3 C 0.0949(3) 0.0792(4) 0.3419(2) 0.0506(11) Uani 1 1 d .
H3A H 0.1315 0.1005 0.3097 0.061 Uiso 1 1 calc R
H3B H 0.0687 0.0041 0.3241 0.061 Uiso 1 1 calc R
C5 C 0.12050(19) 0.1829(3) 0.54199(18) 0.0319(7) Uani 1 1 d .
C6 C -0.01680(19) 0.2151(3) 0.27344(17) 0.0297(7) Uani 1 1 d .
C11 C 0.00878(19) 0.2751(3) -0.0424(2) 0.0406(9) Uani 1 1 d .
H11A H -0.0157 0.2607 -0.0947 0.061 Uiso 1 1 calc R
H11B H -0.0263 0.3232 -0.0195 0.061 Uiso 1 1 calc R
H11C H 0.0185 0.1998 -0.0160 0.061 Uiso 1 1 calc R
C12 C 0.0807(2) 0.4970(3) -0.0885(2) 0.0398(9) Uani 1 1 d .
H12A H 0.1287 0.5436 -0.0840 0.060 Uiso 1 1 calc R
H12B H 0.0424 0.5413 -0.0675 0.060 Uiso 1 1 calc R
H12C H 0.0588 0.4803 -0.1411 0.060 Uiso 1 1 calc R
C13 C 0.1422(2) 0.3923(3) 0.06393(19) 0.0375(8) Uani 1 1 d .
H13A H 0.1529 0.3199 0.0932 0.056 Uiso 1 1 calc R
H13B H 0.1030 0.4390 0.0821 0.056 Uiso 1 1 calc R
H13C H 0.1907 0.4380 0.0690 0.056 Uiso 1 1 calc R
C21 C 0.2156(2) 0.3792(3) -0.2023(2) 0.0427(9) Uani 1 1 d .
H21A H 0.1830 0.4495 -0.2025 0.064 Uiso 1 1 calc R
H21B H 0.2194 0.3604 -0.2534 0.064 Uiso 1 1 calc R
H21C H 0.2682 0.3941 -0.1722 0.064 Uiso 1 1 calc R
C22 C 0.0675(2) 0.2333(3) -0.21793(19) 0.0400(9) Uani 1 1 d .
H22A H 0.0442 0.1628 -0.2009 0.060 Uiso 1 1 calc R
H22B H 0.0687 0.2247 -0.2707 0.060 Uiso 1 1 calc R
H22C H 0.0360 0.3023 -0.2114 0.060 Uiso 1 1 calc R
C23 C 0.22588(19) 0.1175(3) -0.17812(18) 0.0303(7) Uani 1 1 d .
H23A H 0.2795 0.1223 -0.1484 0.045 Uiso 1 1 calc R
H23B H 0.2273 0.1120 -0.2310 0.045 Uiso 1 1 calc R
H23C H 0.1999 0.0477 -0.1634 0.045 Uiso 1 1 calc R
C31 C 0.1460(2) -0.0427(3) -0.02597(19) 0.0362(8) Uani 1 1 d .
H31A H 0.1178 0.0281 -0.0470 0.054 Uiso 1 1 calc R
H31B H 0.1092 -0.1087 -0.0301 0.054 Uiso 1 1 calc R
H31C H 0.1869 -0.0613 -0.0533 0.054 Uiso 1 1 calc R
C32 C 0.1109(2) 0.0072(3) 0.1246(2) 0.0407(9) Uani 1 1 d .
H32A H 0.1330 0.0155 0.1780 0.061 Uiso 1 1 calc R
H32B H 0.0751 -0.0602 0.1162 0.061 Uiso 1 1 calc R
H32C H 0.0821 0.0788 0.1059 0.061 Uiso 1 1 calc R
C33 C 0.2414(2) -0.1598(3) 0.1088(2) 0.0381(8) Uani 1 1 d .
H33A H 0.2855 -0.1738 0.0848 0.057 Uiso 1 1 calc R
H33B H 0.2036 -0.2243 0.0969 0.057 Uiso 1 1 calc R
H33C H 0.2606 -0.1555 0.1629 0.057 Uiso 1 1 calc R
C41 C 0.3504(2) 0.2842(3) 0.17759(19) 0.0337(8) Uani 1 1 d .
H41A H 0.3747 0.3127 0.1376 0.051 Uiso 1 1 calc R
H41B H 0.3867 0.2956 0.2256 0.051 Uiso 1 1 calc R
H41C H 0.3019 0.3281 0.1769 0.051 Uiso 1 1 calc R
C42 C 0.3000(3) 0.0738(4) 0.2519(2) 0.0528(11) Uani 1 1 d .
H42A H 0.2531 0.1160 0.2586 0.079 Uiso 1 1 calc R
H42B H 0.3435 0.0901 0.2941 0.079 Uiso 1 1 calc R
H42C H 0.2894 -0.0109 0.2491 0.079 Uiso 1 1 calc R
C43 C 0.4199(2) 0.0469(3) 0.1542(2) 0.0456(10) Uani 1 1 d .
H43A H 0.4093 -0.0372 0.1456 0.068 Uiso 1 1 calc R
H43B H 0.4599 0.0574 0.2000 0.068 Uiso 1 1 calc R
H43C H 0.4388 0.0802 0.1122 0.068 Uiso 1 1 calc R
C51 C 0.0975(2) 0.3079(3) 0.5582(2) 0.0400(8) Uani 1 1 d .
H51A H 0.1258 0.3639 0.5331 0.060 Uiso 1 1 calc R
H51B H 0.1111 0.3219 0.6120 0.060 Uiso 1 1 calc R
H51C H 0.0409 0.3182 0.5400 0.060 Uiso 1 1 calc R
C52 C 0.2089(2) 0.1648(4) 0.5703(2) 0.0469(10) Uani 1 1 d .
H52A H 0.2226 0.0836 0.5606 0.070 Uiso 1 1 calc R
H52B H 0.2228 0.1802 0.6239 0.070 Uiso 1 1 calc R
H52C H 0.2376 0.2190 0.5444 0.070 Uiso 1 1 calc R
C53 C 0.0752(2) 0.0922(3) 0.57658(19) 0.0395(8) Uani 1 1 d .
H53A H 0.0189 0.1026 0.5569 0.059 Uiso 1 1 calc R
H53B H 0.0868 0.1024 0.6307 0.059 Uiso 1 1 calc R
H53C H 0.0908 0.0130 0.5645 0.059 Uiso 1 1 calc R
C61 C 0.0329(2) 0.2711(3) 0.2236(2) 0.0393(8) Uani 1 1 d .
H61A H 0.0620 0.3380 0.2495 0.059 Uiso 1 1 calc R
H61B H -0.0014 0.2984 0.1774 0.059 Uiso 1 1 calc R
H61C H 0.0699 0.2128 0.2121 0.059 Uiso 1 1 calc R
C62 C -0.0611(3) 0.1091(4) 0.2350(2) 0.0504(10) Uani 1 1 d .
H62A H -0.0237 0.0521 0.2228 0.076 Uiso 1 1 calc R
H62B H -0.0969 0.1346 0.1892 0.076 Uiso 1 1 calc R
H62C H -0.0911 0.0724 0.2682 0.076 Uiso 1 1 calc R
C63 C -0.07346(19) 0.3054(3) 0.29384(19) 0.0362(8) Uani 1 1 d .
H63A H -0.1032 0.2694 0.3276 0.054 Uiso 1 1 calc R
H63B H -0.1098 0.3320 0.2486 0.054 Uiso 1 1 calc R
H63C H -0.0438 0.3728 0.3184 0.054 Uiso 1 1 calc R
Cl1 Cl 0.37833(4) 0.26199(8) -0.01813(5) 0.0345(2) Uani 1 1 d .
Fe1 Fe 0.25796(2) 0.20314(4) 0.00119(2) 0.02158(11) Uani 1 1 d .
N1 N 0.10276(15) 0.1644(2) 0.45954(14) 0.0279(6) Uani 1 1 d .
N2 N 0.03718(15) 0.1730(2) 0.34250(14) 0.0268(6) Uani 1 1 d .
N3 N 0.17138(14) 0.2725(2) -0.06950(13) 0.0229(5) Uani 1 1 d .
N4 N 0.25600(14) 0.0996(2) 0.08506(14) 0.0242(5) Uani 1 1 d .
Si1 Si 0.10419(5) 0.35448(8) -0.03626(5) 0.02589(19) Uani 1 1 d .
Si2 Si 0.17011(5) 0.25259(8) -0.16205(5) 0.02594(19) Uani 1 1 d .
Si3 Si 0.19211(5) -0.01673(8) 0.07417(5) 0.02575(19) Uani 1 1 d .
Si4 Si 0.32719(5) 0.12396(8) 0.16348(5) 0.0292(2) Uani 1 1 d .

loop_
_atom_site_aniso_label
_atom_site_aniso_U_11
_atom_site_aniso_U_22
_atom_site_aniso_U_33
_atom_site_aniso_U_23
_atom_site_aniso_U_13
_atom_site_aniso_U_12
C1 0.0240(15) 0.0243(15) 0.0264(16) -0.0007(13) 0.0091(12) -0.0018(12)
C2 0.0397(19) 0.0321(18) 0.0351(19) 0.0046(15) 0.0130(16) 0.0128(15)
C3 0.074(3) 0.048(2) 0.031(2) -0.0030(17) 0.0125(19) 0.032(2)
C5 0.0306(17) 0.039(2) 0.0252(17) 0.0018(14) 0.0027(14) 0.0000(14)
C6 0.0367(18) 0.0299(17) 0.0218(15) 0.0013(13) 0.0045(14) -0.0005(14)
C11 0.0288(17) 0.044(2) 0.051(2) -0.0148(18) 0.0129(16) -0.0056(15)
C12 0.0348(19) 0.0312(19) 0.053(2) -0.0016(17) 0.0089(17) 0.0057(15)
C13 0.0310(18) 0.049(2) 0.0339(19) -0.0166(17) 0.0094(15) 0.0007(16)
C21 0.058(2) 0.038(2) 0.036(2) 0.0045(16) 0.0169(18) -0.0019(18)
C22 0.042(2) 0.047(2) 0.0262(18) -0.0057(16) -0.0021(16) 0.0059(17)
C23 0.0336(17) 0.0332(18) 0.0258(17) -0.0077(14) 0.0107(14) -0.0017(14)
C31 0.0399(19) 0.0336(19) 0.0345(19) -0.0038(15) 0.0070(16) -0.0120(15)
C32 0.042(2) 0.041(2) 0.045(2) -0.0096(17) 0.0198(17) -0.0131(16)
C33 0.054(2) 0.0252(17) 0.036(2) -0.0005(15) 0.0122(17) -0.0030(16)
C41 0.0394(19) 0.0280(17) 0.0290(18) 0.0011(14) -0.0034(15) -0.0040(14)
C42 0.077(3) 0.052(3) 0.0268(19) 0.0019(18) 0.004(2) -0.020(2)
C43 0.038(2) 0.039(2) 0.050(2) 0.0029(18) -0.0095(18) 0.0039(16)
C51 0.045(2) 0.043(2) 0.0296(18) -0.0089(16) 0.0029(16) -0.0007(17)
C52 0.035(2) 0.062(3) 0.040(2) 0.0096(19) -0.0008(17) 0.0044(18)
C53 0.046(2) 0.048(2) 0.0272(18) 0.0001(16) 0.0125(16) -0.0001(17)
C61 0.051(2) 0.035(2) 0.036(2) 0.0055(16) 0.0194(17) 0.0071(16)
C62 0.066(3) 0.042(2) 0.039(2) -0.0057(18) 0.003(2) -0.017(2)
C63 0.0272(17) 0.050(2) 0.0301(18) 0.0032(16) 0.0039(14) 0.0030(15)
Cl1 0.0241(4) 0.0462(5) 0.0347(4) 0.0003(4) 0.0100(3) -0.0058(3)
Fe1 0.0211(2) 0.0233(2) 0.0205(2) 0.00161(18) 0.00494(17) 0.00027(17)
N1 0.0270(13) 0.0319(15) 0.0251(14) 0.0003(11) 0.0066(11) 0.0058(11)
N2 0.0302(14) 0.0261(14) 0.0248(14) -0.0012(11) 0.0075(11) 0.0025(11)
N3 0.0216(12) 0.0266(14) 0.0209(13) -0.0012(10) 0.0057(10) -0.0001(10)
N4 0.0272(13) 0.0222(13) 0.0227(13) -0.0003(10) 0.0043(11) -0.0017(10)
Si1 0.0210(4) 0.0271(5) 0.0296(5) -0.0061(4) 0.0057(4) 0.0005(3)
Si2 0.0302(4) 0.0274(4) 0.0204(4) 0.0005(4) 0.0059(4) 0.0009(4)
Si3 0.0316(5) 0.0233(4) 0.0241(4) -0.0022(4) 0.0099(4) -0.0042(4)
Si4 0.0356(5) 0.0246(5) 0.0240(5) 0.0028(4) -0.0011(4) -0.0021(4)

loop_
_atom_type_symbol
_atom_type_description
_atom_type_scat_dispersion_real
_atom_type_scat_dispersion_imag
_atom_type_scat_source
C C 0.0033 0.0016 'International Tables Vol C Tables 4.2.6.8 and 6.1.1.4'
H H 0.0000 0.0000 'International Tables Vol C Tables 4.2.6.8 and 6.1.1.4'
Cl Cl 0.1484 0.1585 'International Tables Vol C Tables 4.2.6.8 and 6.1.1.4'
Fe Fe 0.3463 0.8444 'International Tables Vol C Tables 4.2.6.8 and 6.1.1.4'
N N 0.0061 0.0033 'International Tables Vol C Tables 4.2.6.8 and 6.1.1.4'
Si Si 0.0817 0.0704 'International Tables Vol C Tables 4.2.6.8 and 6.1.1.4'

loop_
_geom_angle_atom_site_label_1
_geom_angle_atom_site_label_2
_geom_angle_atom_site_label_3
_geom_angle
N2 C1 N1 114.7(3)
N2 C1 H1 122.6
N1 C1 H1 122.6
N1 C2 C3 103.0(3)
N1 C2 H2A 111.2
C3 C2 H2A 111.2
N1 C2 H2B 111.2
C3 C2 H2B 111.2
H2A C2 H2B 109.1
N2 C3 C2 103.8(3)
N2 C3 H3A 111.0
C2 C3 H3A 111.0
N2 C3 H3B 111.0
C2 C3 H3B 111.0
H3A C3 H3B 109.0
N1 C5 C53 108.4(3)
N1 C5 C51 108.9(3)
C53 C5 C51 111.6(3)
N1 C5 C52 107.5(3)
C53 C5 C52 110.0(3)
C51 C5 C52 110.3(3)
N2 C6 C62 108.0(3)
N2 C6 C63 109.3(3)
C62 C6 C63 110.8(3)
N2 C6 C61 108.0(3)
C62 C6 C61 110.3(3)
C63 C6 C61 110.3(3)
Si1 C11 H11A 109.5
Si1 C11 H11B 109.5
H11A C11 H11B 109.5
Si1 C11 H11C 109.5
H11A C11 H11C 109.5
H11B C11 H11C 109.5
Si1 C12 H12A 109.5
Si1 C12 H12B 109.5
H12A C12 H12B 109.5
Si1 C12 H12C 109.5
H12A C12 H12C 109.5
H12B C12 H12C 109.5
Si1 C13 H13A 109.5
Si1 C13 H13B 109.5
H13A C13 H13B 109.5
Si1 C13 H13C 109.5
H13A C13 H13C 109.5
H13B C13 H13C 109.5
Si2 C21 H21A 109.5
Si2 C21 H21B 109.5
H21A C21 H21B 109.5
Si2 C21 H21C 109.5
H21A C21 H21C 109.5
H21B C21 H21C 109.5
Si2 C22 H22A 109.5
Si2 C22 H22B 109.5
H22A C22 H22B 109.5
Si2 C22 H22C 109.5
H22A C22 H22C 109.5
H22B C22 H22C 109.5
Si2 C23 H23A 109.5
Si2 C23 H23B 109.5
H23A C23 H23B 109.5
Si2 C23 H23C 109.5
H23A C23 H23C 109.5
H23B C23 H23C 109.5
Si3 C31 H31A 109.5
Si3 C31 H31B 109.5
H31A C31 H31B 109.5
Si3 C31 H31C 109.5
H31A C31 H31C 109.5
H31B C31 H31C 109.5
Si3 C32 H32A 109.5
Si3 C32 H32B 109.5
H32A C32 H32B 109.5
Si3 C32 H32C 109.5
H32A C32 H32C 109.5
H32B C32 H32C 109.5
Si3 C33 H33A 109.5
Si3 C33 H33B 109.5
H33A C33 H33B 109.5
Si3 C33 H33C 109.5
H33A C33 H33C 109.5
H33B C33 H33C 109.5
Si4 C41 H41A 109.5
Si4 C41 H41B 109.5
H41A C41 H41B 109.5
Si4 C41 H41C 109.5
H41A C41 H41C 109.5
H41B C41 H41C 109.5
Si4 C42 H42A 109.5
Si4 C42 H42B 109.5
H42A C42 H42B 109.5
Si4 C42 H42C 109.5
H42A C42 H42C 109.5
H42B C42 H42C 109.5
Si4 C43 H43A 109.5
Si4 C43 H43B 109.5
H43A C43 H43B 109.5
Si4 C43 H43C 109.5
H43A C43 H43C 109.5
H43B C43 H43C 109.5
C5 C51 H51A 109.5
C5 C51 H51B 109.5
H51A C51 H51B 109.5
C5 C51 H51C 109.5
H51A C51 H51C 109.5
H51B C51 H51C 109.5
C5 C52 H52A 109.5
C5 C52 H52B 109.5
H52A C52 H52B 109.5
C5 C52 H52C 109.5
H52A C52 H52C 109.5
H52B C52 H52C 109.5
C5 C53 H53A 109.5
C5 C53 H53B 109.5
H53A C53 H53B 109.5
C5 C53 H53C 109.5
H53A C53 H53C 109.5
H53B C53 H53C 109.5
C6 C61 H61A 109.5
C6 C61 H61B 109.5
H61A C61 H61B 109.5
C6 C61 H61C 109.5
H61A C61 H61C 109.5
H61B C61 H61C 109.5
C6 C62 H62A 109.5
C6 C62 H62B 109.5
H62A C62 H62B 109.5
C6 C62 H62C 109.5
H62A C62 H62C 109.5
H62B C62 H62C 109.5
C6 C63 H63A 109.5
C6 C63 H63B 109.5
H63A C63 H63B 109.5
C6 C63 H63C 109.5
H63A C63 H63C 109.5
H63B C63 H63C 109.5
N3 Fe1 N4 129.38(10)
N3 Fe1 Cl1 112.58(8)
N4 Fe1 Cl1 117.99(8)
C1 N1 C2 109.4(3)
C1 N1 C5 126.6(3)
C2 N1 C5 123.2(3)
C1 N2 C3 108.9(3)
C1 N2 C6 128.5(3)
C3 N2 C6 122.4(3)
Si1 N3 Si2 124.31(15)
Si1 N3 Fe1 118.53(13)
Si2 N3 Fe1 117.09(13)
Si4 N4 Si3 124.01(15)
Si4 N4 Fe1 115.93(13)
Si3 N4 Fe1 119.70(14)
N3 Si1 C13 110.60(14)
N3 Si1 C11 112.60(14)
C13 Si1 C11 107.02(17)
N3 Si1 C12 112.15(15)
C13 Si1 C12 107.29(17)
C11 Si1 C12 106.87(17)
N3 Si2 C21 112.05(15)
N3 Si2 C23 111.62(14)
C21 Si2 C23 106.79(16)
N3 Si2 C22 111.57(14)
C21 Si2 C22 107.98(18)
C23 Si2 C22 106.53(16)
N4 Si3 C31 111.66(14)
N4 Si3 C32 111.88(14)
C31 Si3 C32 107.41(17)
N4 Si3 C33 112.83(15)
C31 Si3 C33 105.41(16)
C32 Si3 C33 107.25(17)
N4 Si4 C41 111.73(14)
N4 Si4 C42 114.11(16)
C41 Si4 C42 105.24(17)
N4 Si4 C43 109.35(15)
C41 Si4 C43 107.55(17)
C42 Si4 C43 108.6(2)

loop_
_geom_bond_atom_site_label_1
_geom_bond_atom_site_label_2
_geom_bond_distance
C1 N2 1.314(4)
C1 N1 1.315(4)
C1 H1 0.9500
C2 N1 1.470(4)
C2 C3 1.530(5)
C2 H2A 0.9900
C2 H2B 0.9900
C3 N2 1.470(4)
C3 H3A 0.9900
C3 H3B 0.9900
C5 N1 1.497(4)
C5 C53 1.520(5)
C5 C51 1.523(5)
C5 C52 1.532(5)
C6 N2 1.489(4)
C6 C62 1.521(5)
C6 C63 1.528(5)
C6 C61 1.529(4)
C11 Si1 1.877(3)
C11 H11A 0.9800
C11 H11B 0.9800
C11 H11C 0.9800
C12 Si1 1.884(4)
C12 H12A 0.9800
C12 H12B 0.9800
C12 H12C 0.9800
C13 Si1 1.871(3)
C13 H13A 0.9800
C13 H13B 0.9800
C13 H13C 0.9800
C21 Si2 1.872(4)
C21 H21A 0.9800
C21 H21B 0.9800
C21 H21C 0.9800
C22 Si2 1.877(3)
C22 H22A 0.9800
C22 H22B 0.9800
C22 H22C 0.9800
C23 Si2 1.875(3)
C23 H23A 0.9800
C23 H23B 0.9800
C23 H23C 0.9800
C31 Si3 1.870(3)
C31 H31A 0.9800
C31 H31B 0.9800
C31 H31C 0.9800
C32 Si3 1.873(3)
C32 H32A 0.9800
C32 H32B 0.9800
C32 H32C 0.9800
C33 Si3 1.886(3)
C33 H33A 0.9800
C33 H33B 0.9800
C33 H33C 0.9800
C41 Si4 1.872(3)
C41 H41A 0.9800
C41 H41B 0.9800
C41 H41C 0.9800
C42 Si4 1.877(4)
C42 H42A 0.9800
C42 H42B 0.9800
C42 H42C 0.9800
C43 Si4 1.880(4)
C43 H43A 0.9800
C43 H43B 0.9800
C43 H43C 0.9800
C51 H51A 0.9800
C51 H51B 0.9800
C51 H51C 0.9800
C52 H52A 0.9800
C52 H52B 0.9800
C52 H52C 0.9800
C53 H53A 0.9800
C53 H53B 0.9800
C53 H53C 0.9800
C61 H61A 0.9800
C61 H61B 0.9800
C61 H61C 0.9800
C62 H62A 0.9800
C62 H62B 0.9800
C62 H62C 0.9800
C63 H63A 0.9800
C63 H63B 0.9800
C63 H63C 0.9800
Cl1 Fe1 2.3043(8)
Fe1 N3 1.938(2)
Fe1 N4 1.947(2)
N3 Si1 1.710(3)
N3 Si2 1.713(3)
N4 Si4 1.713(3)
N4 Si3 1.714(3)
